data_7200202
loop_
_publ_author_name
'Ramana, C. V.'
'Chatterjee, Soumitra'
'Durugkar, Kulbhushan A.'
'Gonnade, Rajesh G.'

_publ_section_title
;
 &#x201C;Click&#x201D; synthesis of isomeric compounds for assessing
 the efficiency of the bifurcated Br&#x22EF;NO2 synthon
;
_journal_issue 1
_journal_name_full CrystEngComm
_journal_page_first 143
_journal_paper_doi 10.1039/b809985e
_journal_volume 11
_journal_year 2009
_chemical_formula_moiety 'C14 H9 Br N4 O2'
_chemical_formula_sum 'C14 H9 Br N4 O2'
_chemical_formula_weight 345.16
_chemical_name_systematic
;
?
;
_space_group_IT_number 15
_symmetry_cell_setting monoclinic
_symmetry_space_group_name_Hall '-C 2yc'
_symmetry_space_group_name_H-M 'C 1 2/c 1'
_atom_sites_solution_hydrogens geom
_atom_sites_solution_primary direct
_atom_sites_solution_secondary difmap
_audit_creation_method SHELXL-97
_cell_angle_alpha 90.00
_cell_angle_beta 97.405(12)
_cell_angle_gamma 90.00
_cell_formula_units_Z 8
_cell_length_a 29.52(2)
_cell_length_b 7.057(5)
_cell_length_c 13.022(9)
_cell_measurement_reflns_used 1795
_cell_measurement_temperature 297(2)
_cell_measurement_theta_max 23.17
_cell_measurement_theta_min 2.78
_cell_volume 2690(3)
_computing_cell_refinement 'SAINT (Bruker, 2003)'
_computing_data_collection 'SMART (Bruker, 2003)'
_computing_data_reduction SAINT
_computing_molecular_graphics 'ORTEP-3 (Farrugia, 1997) and Mercury (Macrae et al., 2006)'
_computing_publication_material 'SHELXTL (Bruker, 2003)'
_computing_structure_refinement 'SHELXL97 (Sheldrick, 1997)'
_computing_structure_solution 'SHELXS97 (Sheldrick, 1997)'
_diffrn_ambient_temperature 297(2)
_diffrn_measured_fraction_theta_full 0.998
_diffrn_measured_fraction_theta_max 0.998
_diffrn_measurement_device 'Bruker Smart APEX'
_diffrn_measurement_device_type 'CCD Area Detector'
_diffrn_measurement_method 'Phi and Omega Scan'
_diffrn_radiation_monochromator graphite
_diffrn_radiation_source 'fine-focus sealed tube'
_diffrn_radiation_type MoK\a
_diffrn_radiation_wavelength 0.71073
_diffrn_reflns_av_R_equivalents 0.0378
_diffrn_reflns_av_sigmaI/netI 0.0458
_diffrn_reflns_limit_h_max 28
_diffrn_reflns_limit_h_min -34
_diffrn_reflns_limit_k_max 8
_diffrn_reflns_limit_k_min -5
_diffrn_reflns_limit_l_max 15
_diffrn_reflns_limit_l_min -15
_diffrn_reflns_number 6468
_diffrn_reflns_theta_full 25.00
_diffrn_reflns_theta_max 25.00
_diffrn_reflns_theta_min 2.78
_exptl_absorpt_coefficient_mu 3.066
_exptl_absorpt_correction_T_max 0.5791
_exptl_absorpt_correction_T_min 0.2296
_exptl_absorpt_correction_type multi-scan
_exptl_absorpt_process_details 'bruker sadabs'
_exptl_crystal_density_diffrn 1.705
_exptl_crystal_density_meas red
_exptl_crystal_density_method 'not measured'
_exptl_crystal_description needle
_exptl_crystal_F_000 1376
_exptl_crystal_size_max 0.68
_exptl_crystal_size_mid 0.25
_exptl_crystal_size_min 0.20
_refine_diff_density_max 0.314
_refine_diff_density_min -0.234
_refine_diff_density_rms 0.068
_refine_ls_extinction_method none
_refine_ls_goodness_of_fit_ref 1.010
_refine_ls_hydrogen_treatment constr
_refine_ls_matrix_type full
_refine_ls_number_parameters 199
_refine_ls_number_reflns 2377
_refine_ls_number_restraints 0
_refine_ls_restrained_S_all 1.010
_refine_ls_R_factor_all 0.0556
_refine_ls_R_factor_gt 0.0385
_refine_ls_shift/su_max 0.001
_refine_ls_shift/su_mean 0.000
_refine_ls_structure_factor_coef Fsqd
_refine_ls_weighting_details 'calc w=1/[\s^2^(Fo^2^)+(0.0577P)^2^+0.0000P] where P=(Fo^2^+2Fc^2^)/3'
_refine_ls_weighting_scheme calc
_refine_ls_wR_factor_gt 0.0953
_refine_ls_wR_factor_ref 0.1037
_reflns_number_gt 1764
_reflns_number_total 2377
_reflns_threshold_expression >2sigma(I)
_cod_data_source_file b809985e.txt
_cod_data_source_block 17
_cod_depositor_comments
;
The following automatic conversions were performed:
'_symmetry_cell_setting' value 'Monoclinic' changed to 'monoclinic'
according to '/home/saulius/struct/CIF-dictionaries/cif_core.dic'
dictionary named 'cif_core.dic' version 2.4.1 from 2010-06-29.

Automatic conversion script
Id: cif_fix_enum 1527 2010-12-29 10:47:43Z saulius 
;
_cod_original_sg_symbol_H-M C2/c
_cod_database_code 7200202

loop_
_symmetry_equiv_pos_as_xyz
'x, y, z'
'-x, y, -z+1/2'
'x+1/2, y+1/2, z'
'-x+1/2, y+1/2, -z+1/2'
'-x, -y, -z'
'x, -y, z-1/2'
'-x+1/2, -y+1/2, -z'
'x+1/2, -y+1/2, z-1/2'

loop_
_atom_site_label
_atom_site_type_symbol
_atom_site_fract_x
_atom_site_fract_y
_atom_site_fract_z
_atom_site_U_iso_or_equiv
_atom_site_adp_type
_atom_site_occupancy
_atom_site_symmetry_multiplicity
_atom_site_calc_flag
_atom_site_refinement_flags
_atom_site_disorder_assembly
_atom_site_disorder_group
Br1 Br 0.43035(6) 0.18927(18) 0.27418(14) 0.0710(3) Uani 0.80 1 d P A 1
Br1' Br 0.4353(3) 0.2702(9) 0.2774(6) 0.103(2) Uani 0.20 1 d P A 2
O1 O 0.09916(9) 0.3109(4) 0.0456(2) 0.0885(8) Uani 1 1 d . . .
O2 O 0.14396(9) 0.3681(4) -0.06779(19) 0.0954(8) Uani 1 1 d . . .
N1 N 0.28795(7) 0.3591(3) 0.33043(15) 0.0413(5) Uani 1 1 d . . .
N2 N 0.28230(8) 0.3975(4) 0.42944(16) 0.0541(6) Uani 1 1 d . . .
N3 N 0.32249(8) 0.3865(4) 0.48381(16) 0.0577(6) Uani 1 1 d . . .
N4 N 0.13677(9) 0.3428(4) 0.0213(2) 0.0625(7) Uani 1 1 d . . .
C1 C 0.33215(9) 0.3245(4) 0.32299(19) 0.0451(7) Uani 1 1 d . . .
H1 H 0.3448 0.2952 0.2631 0.054 Uiso 1 1 calc R . .
C2 C 0.35481(9) 0.3409(4) 0.42078(19) 0.0442(6) Uani 1 1 d . . .
C3 C 0.40237(10) 0.3166(4) 0.4678(2) 0.0495(7) Uani 1 1 d . A .
C4 C 0.41215(12) 0.3527(5) 0.5733(2) 0.0776(11) Uani 1 1 d . . .
H4 H 0.3889 0.3934 0.6099 0.093 Uiso 1 1 calc R . .
C5 C 0.45566(15) 0.3295(6) 0.6251(3) 0.0989(14) Uani 1 1 d . . .
H5 H 0.4613 0.3552 0.6956 0.119 Uiso 1 1 calc R . .
C6 C 0.49054(13) 0.2691(6) 0.5733(3) 0.0886(12) Uani 1 1 d . . .
H6 H 0.5196 0.2504 0.6089 0.106 Uiso 1 1 calc R . .
C7 C 0.48234(12) 0.2365(5) 0.4692(3) 0.0727(10) Uani 1 1 d . A .
H7 H 0.5061 0.1997 0.4330 0.087 Uiso 1 1 calc R . .
C8 C 0.43861(11) 0.2584(4) 0.4175(2) 0.0556(7) Uani 1 1 d . . .
C9 C 0.24925(8) 0.3599(4) 0.25256(18) 0.0387(6) Uani 1 1 d . . .
C10 C 0.25549(9) 0.3902(4) 0.15035(18) 0.0455(6) Uani 1 1 d . . .
H10 H 0.2845 0.4127 0.1326 0.055 Uiso 1 1 calc R . .
C11 C 0.21827(9) 0.3867(4) 0.07559(19) 0.0477(7) Uani 1 1 d . . .
H11 H 0.2218 0.4076 0.0066 0.057 Uiso 1 1 calc R . .
C12 C 0.17576(9) 0.3522(4) 0.1033(2) 0.0471(7) Uani 1 1 d . . .
C13 C 0.16879(9) 0.3252(4) 0.2052(2) 0.0502(7) Uani 1 1 d . . .
H13 H 0.1396 0.3051 0.2226 0.060 Uiso 1 1 calc R . .
C14 C 0.20610(9) 0.3286(4) 0.2802(2) 0.0469(7) Uani 1 1 d . . .
H14 H 0.2024 0.3101 0.3494 0.056 Uiso 1 1 calc R . .

loop_
_atom_site_aniso_label
_atom_site_aniso_U_11
_atom_site_aniso_U_22
_atom_site_aniso_U_33
_atom_site_aniso_U_23
_atom_site_aniso_U_13
_atom_site_aniso_U_12
Br1 0.0519(5) 0.1101(8) 0.0532(3) -0.0097(5) 0.0148(3) 0.0054(5)
Br1' 0.0545(18) 0.201(7) 0.0552(15) -0.012(4) 0.0148(11) -0.004(4)
O1 0.0478(15) 0.123(2) 0.0924(19) -0.0035(15) -0.0009(13) -0.0046(14)
O2 0.0789(18) 0.147(2) 0.0548(14) 0.0024(15) -0.0117(13) -0.0035(17)
N1 0.0425(13) 0.0469(14) 0.0361(11) -0.0010(9) 0.0113(9) -0.0005(10)
N2 0.0535(15) 0.0724(17) 0.0384(12) -0.0064(11) 0.0137(11) 0.0036(13)
N3 0.0518(16) 0.0792(18) 0.0422(13) -0.0059(12) 0.0065(11) 0.0052(13)
N4 0.0530(18) 0.0662(18) 0.0658(18) -0.0051(13) -0.0017(13) 0.0054(13)
C1 0.0431(16) 0.0526(18) 0.0416(14) -0.0023(12) 0.0129(12) 0.0038(13)
C2 0.0487(16) 0.0443(16) 0.0405(14) 0.0016(11) 0.0096(12) 0.0009(12)
C3 0.0511(17) 0.0515(18) 0.0452(15) 0.0023(13) 0.0031(13) 0.0027(14)
C4 0.062(2) 0.115(3) 0.0520(18) -0.0137(18) -0.0046(15) 0.020(2)
C5 0.079(3) 0.150(4) 0.061(2) -0.019(2) -0.016(2) 0.019(3)
C6 0.055(2) 0.125(3) 0.080(3) -0.009(2) -0.0141(19) 0.018(2)
C7 0.051(2) 0.090(3) 0.076(2) -0.0021(19) 0.0019(17) 0.0081(18)
C8 0.0498(18) 0.0627(19) 0.0543(17) 0.0033(14) 0.0064(13) 0.0008(14)
C9 0.0403(15) 0.0365(14) 0.0402(13) 0.0001(10) 0.0090(11) -0.0001(11)
C10 0.0450(15) 0.0508(16) 0.0422(14) 0.0002(12) 0.0119(12) -0.0045(13)
C11 0.0515(17) 0.0532(17) 0.0392(14) -0.0011(12) 0.0093(12) 0.0010(13)
C12 0.0442(16) 0.0465(17) 0.0495(15) -0.0036(12) 0.0021(12) 0.0029(13)
C13 0.0401(15) 0.0554(19) 0.0578(17) 0.0028(13) 0.0162(13) 0.0017(13)
C14 0.0474(16) 0.0525(18) 0.0428(14) 0.0059(12) 0.0139(12) 0.0029(13)

loop_
_atom_type_symbol
_atom_type_description
_atom_type_scat_dispersion_real
_atom_type_scat_dispersion_imag
_atom_type_scat_source
C C 0.0033 0.0016 'International Tables Vol C Tables 4.2.6.8 and 6.1.1.4'
H H 0.0000 0.0000 'International Tables Vol C Tables 4.2.6.8 and 6.1.1.4'
N N 0.0061 0.0033 'International Tables Vol C Tables 4.2.6.8 and 6.1.1.4'
O O 0.0106 0.0060 'International Tables Vol C Tables 4.2.6.8 and 6.1.1.4'
Br Br -0.2901 2.4595 'International Tables Vol C Tables 4.2.6.8 and 6.1.1.4'

loop_
_geom_angle_atom_site_label_1
_geom_angle_atom_site_label_2
_geom_angle_atom_site_label_3
_geom_angle
_geom_angle_site_symmetry_1
_geom_angle_site_symmetry_3
_geom_angle_publ_flag
C1 N1 N2 110.3(2) . . ?
C1 N1 C9 130.2(2) . . ?
N2 N1 C9 119.5(2) . . ?
N3 N2 N1 106.9(2) . . ?
N2 N3 C2 110.0(2) . . ?
O1 N4 O2 123.5(3) . . ?
O1 N4 C12 118.5(3) . . ?
O2 N4 C12 118.0(3) . . ?
N1 C1 C2 106.3(2) . . ?
C1 C2 N3 106.4(2) . . ?
C1 C2 C3 135.0(2) . . ?
N3 C2 C3 118.6(2) . . ?
C8 C3 C4 116.5(3) . . ?
C8 C3 C2 126.3(3) . . ?
C4 C3 C2 117.2(3) . . ?
C5 C4 C3 121.5(3) . . ?
C6 C5 C4 120.5(4) . . ?
C7 C6 C5 119.5(3) . . ?
C6 C7 C8 119.9(3) . . ?
C7 C8 C3 122.1(3) . . ?
C7 C8 Br1' 114.8(4) . . ?
C3 C8 Br1' 121.0(3) . . ?
C7 C8 Br1 116.0(3) . . ?
C3 C8 Br1 121.8(2) . . ?
Br1' C8 Br1 17.9(2) . . ?
C10 C9 C14 121.0(2) . . ?
C10 C9 N1 119.4(2) . . ?
C14 C9 N1 119.6(2) . . ?
C11 C10 C9 119.1(2) . . ?
C10 C11 C12 119.5(2) . . ?
C11 C12 C13 122.1(3) . . ?
C11 C12 N4 118.4(3) . . ?
C13 C12 N4 119.5(3) . . ?
C14 C13 C12 118.4(3) . . ?
C13 C14 C9 119.8(2) . . ?

loop_
_geom_bond_atom_site_label_1
_geom_bond_atom_site_label_2
_geom_bond_distance
_geom_bond_site_symmetry_2
_geom_bond_publ_flag
Br1 C8 1.914(4) . ?
Br1' C8 1.817(8) . ?
O1 N4 1.214(4) . ?
O2 N4 1.219(3) . ?
N1 C1 1.343(3) . ?
N1 N2 1.349(3) . ?
N1 C9 1.426(3) . ?
N2 N3 1.303(3) . ?
N3 C2 1.374(3) . ?
N4 C12 1.467(4) . ?
C1 C2 1.365(4) . ?
C2 C3 1.467(4) . ?
C3 C8 1.387(4) . ?
C3 C4 1.391(4) . ?
C4 C5 1.381(5) . ?
C5 C6 1.369(6) . ?
C6 C7 1.366(5) . ?
C7 C8 1.385(5) . ?
C9 C10 1.384(3) . ?
C9 C14 1.385(4) . ?
C10 C11 1.371(4) . ?
C11 C12 1.371(4) . ?
C12 C13 1.382(4) . ?
C13 C14 1.375(4) . ?

loop_
_geom_hbond_atom_site_label_D
_geom_hbond_atom_site_label_H
_geom_hbond_atom_site_label_A
_geom_hbond_distance_DH
_geom_hbond_distance_HA
_geom_hbond_distance_DA
_geom_hbond_angle_DHA
_geom_hbond_site_symmetry_A
C11 H11 N2 0.93 2.56 3.231(4) 129.5 6_565
C6 H6 O1 0.93 2.62 3.321(5) 132.3 8_556

loop_
_geom_torsion_atom_site_label_1
_geom_torsion_atom_site_label_2
_geom_torsion_atom_site_label_3
_geom_torsion_atom_site_label_4
_geom_torsion
_geom_torsion_site_symmetry_1
_geom_torsion_site_symmetry_2
_geom_torsion_site_symmetry_3
_geom_torsion_site_symmetry_4
_geom_torsion_publ_flag
C1 N1 N2 N3 -0.2(3) . . . . ?
C9 N1 N2 N3 179.7(2) . . . . ?
N1 N2 N3 C2 0.0(3) . . . . ?
N2 N1 C1 C2 0.3(3) . . . . ?
C9 N1 C1 C2 -179.6(3) . . . . ?
N1 C1 C2 N3 -0.3(3) . . . . ?
N1 C1 C2 C3 177.9(3) . . . . ?
N2 N3 C2 C1 0.1(3) . . . . ?
N2 N3 C2 C3 -178.4(2) . . . . ?
C1 C2 C3 C8 -2.7(5) . . . . ?
N3 C2 C3 C8 175.3(3) . . . . ?
C1 C2 C3 C4 178.3(3) . . . . ?
N3 C2 C3 C4 -3.7(4) . . . . ?
C8 C3 C4 C5 -0.7(5) . . . . ?
C2 C3 C4 C5 178.5(4) . . . . ?
C3 C4 C5 C6 -0.3(7) . . . . ?
C4 C5 C6 C7 1.8(7) . . . . ?
C5 C6 C7 C8 -2.3(6) . . . . ?
C6 C7 C8 C3 1.3(5) . . . . ?
C6 C7 C8 Br1' 165.0(4) . . . . ?
C6 C7 C8 Br1 -175.2(3) . . . . ?
C4 C3 C8 C7 0.2(5) . . . . ?
C2 C3 C8 C7 -178.9(3) . . . . ?
C4 C3 C8 Br1' -162.5(3) . . . . ?
C2 C3 C8 Br1' 18.4(5) . . . . ?
C4 C3 C8 Br1 176.4(2) . . . . ?
C2 C3 C8 Br1 -2.6(4) . . . . ?
C1 N1 C9 C10 -23.7(4) . . . . ?
N2 N1 C9 C10 156.4(2) . . . . ?
C1 N1 C9 C14 155.8(3) . . . . ?
N2 N1 C9 C14 -24.2(4) . . . . ?
C14 C9 C10 C11 -0.8(4) . . . . ?
N1 C9 C10 C11 178.6(2) . . . . ?
C9 C10 C11 C12 -0.4(4) . . . . ?
C10 C11 C12 C13 1.6(4) . . . . ?
C10 C11 C12 N4 -177.9(2) . . . . ?
O1 N4 C12 C11 179.5(3) . . . . ?
O2 N4 C12 C11 -0.7(4) . . . . ?
O1 N4 C12 C13 -0.1(4) . . . . ?
O2 N4 C12 C13 179.7(3) . . . . ?
C11 C12 C13 C14 -1.6(4) . . . . ?
N4 C12 C13 C14 177.9(2) . . . . ?
C12 C13 C14 C9 0.4(4) . . . . ?
C10 C9 C14 C13 0.8(4) . . . . ?
N1 C9 C14 C13 -178.6(2) . . . . ?
